data_4322632
loop_
_publ_author_name
'Simon Thomas'
'Patrick J. Lim'
'Robert W. Gable'
'Charles G. Young'

_publ_section_title
;
 Acylimido Complexes of Tungsten(IV) Formed by Oxygen Atom Transfer to
 Nitrile-\k2N,C Complexes
;
_journal_name_full 'Inorganic Chemistry'
_journal_page_first 590
_journal_page_last 593
_journal_paper_doi 10.1021/ic9709178
_journal_volume 37
_journal_year 1998
_chemical_formula_sum 'C27 H37 B N7 O2 S W'
_chemical_formula_weight 718.36
_chemical_name_systematic
; 
 ? 
;
_space_group_IT_number 2
_symmetry_cell_setting triclinic
_symmetry_space_group_name_Hall '-P 1'
_symmetry_space_group_name_H-M 'P -1'
_atom_sites_solution_hydrogens 'not located'
_atom_sites_solution_primary patt
_atom_sites_solution_secondary difmap
_audit_creation_method SHELXL-97
_cell_angle_alpha 80.83(7)
_cell_angle_beta 89.50(6)
_cell_angle_gamma 67.35(3)
_cell_formula_units_Z 2
_cell_length_a 9.640(3)
_cell_length_b 12.344(6)
_cell_length_c 14.471(12)
_cell_measurement_reflns_used 25
_cell_measurement_temperature 293(1)
_cell_measurement_theta_max 18.1
_cell_measurement_theta_min 9.7
_cell_volume 1566.3(17)
_computing_cell_refinement 'CAD-4 Software'
_computing_data_collection 'CAD-4 Software (Enraf-Nonius, 1989)'
_computing_molecular_graphics 'ORTEPII (Johnson, 1976)'
_computing_publication_material SHELXL-97
_computing_structure_refinement 'SHELXL-97 (Sheldrick, 1997)'
_computing_structure_solution 'SHELXS-97 (Sheldrick, 1990)'
_diffrn_ambient_temperature 293(1)
_diffrn_measured_fraction_theta_full 0.999
_diffrn_measured_fraction_theta_max 0.999
_diffrn_measurement_device_type 'Enraf-Nonius CAD4-MachS diffractometer'
_diffrn_measurement_method \w:2\q
_diffrn_radiation_monochromator graphite
_diffrn_radiation_source 'fine-focus sealed tube'
_diffrn_radiation_type MoK\a
_diffrn_radiation_wavelength 0.71073
_diffrn_reflns_av_R_equivalents 0.0143
_diffrn_reflns_av_sigmaI/netI 0.0192
_diffrn_reflns_limit_h_max 11
_diffrn_reflns_limit_h_min -11
_diffrn_reflns_limit_k_max 15
_diffrn_reflns_limit_k_min -15
_diffrn_reflns_limit_l_max 17
_diffrn_reflns_limit_l_min -1
_diffrn_reflns_number 6903
_diffrn_reflns_theta_full 25.97
_diffrn_reflns_theta_max 25.97
_diffrn_reflns_theta_min 2.11
_diffrn_standards_decay_% none
_diffrn_standards_interval_time 160
_diffrn_standards_number 3
_exptl_absorpt_coefficient_mu 3.789
_exptl_absorpt_correction_T_max 0.7289
_exptl_absorpt_correction_T_min 0.6661
_exptl_absorpt_correction_type 'Gaussian integration (Sheldrick, 1976)'
_exptl_crystal_colour blue-green
_exptl_crystal_density_diffrn 1.523
_exptl_crystal_density_meas ?
_exptl_crystal_density_method 'not measured'
_exptl_crystal_description needle
_exptl_crystal_F_000 718
_exptl_crystal_size_max 0.76
_exptl_crystal_size_mid 0.11
_exptl_crystal_size_min 0.08
_refine_diff_density_max 2.517
_refine_diff_density_min -2.700
_refine_diff_density_rms 0.193
_refine_ls_extinction_coef 0.0014(5)
_refine_ls_extinction_expression Fc^*^=kFc[1+0.001xFc^2^\l^3^/sin(2\q)]^-1/4^
_refine_ls_extinction_method SHELXL
_refine_ls_goodness_of_fit_ref 1.287
_refine_ls_hydrogen_treatment 'not located'
_refine_ls_matrix_type full
_refine_ls_number_parameters 349
_refine_ls_number_reflns 6139
_refine_ls_number_restraints 9
_refine_ls_restrained_S_all 1.286
_refine_ls_R_factor_all 0.0630
_refine_ls_R_factor_gt 0.0608
_refine_ls_shift/su_max 0.001
_refine_ls_shift/su_mean 0.000
_refine_ls_structure_factor_coef Fsqd
_refine_ls_weighting_details 'w=1/[\s^2^(Fo^2^)+(0.0578P)^2^+20.1610P] where P=(Fo^2^+2Fc^2^)/3'
_refine_ls_weighting_scheme calc
_refine_ls_wR_factor_gt 0.1814
_refine_ls_wR_factor_ref 0.1826
_reflns_number_gt 5874
_reflns_number_total 6139
_reflns_threshold_expression >2sigma(I)
_cod_data_source_file ic9709178.cif
_cod_data_source_block '[LW{NC(O)Me}(SPh)(CO).0.5(hexane)]'
_cod_depositor_comments
;
The following automatic conversions were performed:

'_exptl_crystal_density_meas' value 'Not measured' was changed to '?'
- the value is perceived as not measured.

Automatic conversion script
Id: cif_fix_values 3008 2015-01-20 13:52:24Z robertas 

The following automatic conversions were performed:

'_refine_ls_weighting_scheme' value 'calc
w=1/[\s^2^(Fo^2^)+(0.0578P)^2^+20.1610P] where P=(Fo^2^+2Fc^2^)/3'
was changed to 'calc'. New tag '_refine_ls_weighting_details' was
created. The value of the new tag was set to
'w=1/[\s^2^(Fo^2^)+(0.0578P)^2^+20.1610P] where P=(Fo^2^+2Fc^2^)/3'.

Automatic conversion script
Id: cif_fix_values 3143 2015-03-26 13:38:13Z robertas 
;
_cod_original_cell_volume 1566.3(16)
_cod_database_code 4322632

loop_
_symmetry_equiv_pos_as_xyz
'x, y, z'
'-x, -y, -z'

loop_
_atom_site_label
_atom_site_type_symbol
_atom_site_fract_x
_atom_site_fract_y
_atom_site_fract_z
_atom_site_U_iso_or_equiv
_atom_site_adp_type
_atom_site_occupancy
_atom_site_calc_flag
_atom_site_refinement_flags
_atom_site_disorder_assembly
_atom_site_disorder_group
W W 0.04301(5) 0.11577(4) 0.22454(3) 0.04030(19) Uani 0.987(3) d P A 1
N11 N -0.0894(11) 0.1314(8) 0.3573(6) 0.044(2) Uani 0.987(3) d P A 1
N12 N -0.2300(11) 0.1317(8) 0.3526(6) 0.043(2) Uani 0.987(3) d P A 1
C11 C 0.0720(17) 0.1655(14) 0.4768(11) 0.069(4) Uani 0.987(3) d P A 1
C12 C -0.0702(16) 0.1579(11) 0.4420(8) 0.053(3) Uani 0.987(3) d P A 1
C13 C -0.1995(17) 0.1754(13) 0.4902(9) 0.063(3) Uani 0.987(3) d P A 1
C14 C -0.2967(17) 0.1528(11) 0.4317(9) 0.060(3) Uani 0.987(3) d P A 1
C15 C -0.4598(17) 0.1679(16) 0.4451(11) 0.077(4) Uani 0.987(3) d P A 1
N21 N -0.0165(10) -0.0402(9) 0.2429(6) 0.043(2) Uani 0.987(3) d P A 1
N22 N -0.1611(10) -0.0292(8) 0.2568(6) 0.043(2) Uani 0.987(3) d P A 1
C21 C 0.2287(16) -0.2076(13) 0.2268(11) 0.068(4) Uani 0.987(3) d P A 1
C22 C 0.0653(14) -0.1571(11) 0.2405(8) 0.050(3) Uani 0.987(3) d P A 1
C23 C -0.0310(15) -0.2179(11) 0.2558(9) 0.054(3) Uani 0.987(3) d P A 1
C24 C -0.1724(14) -0.1363(11) 0.2671(8) 0.049(3) Uani 0.987(3) d P A 1
C25 C -0.3135(17) -0.1559(14) 0.2868(10) 0.065(3) Uani 0.987(3) d P A 1
N31 N -0.1748(10) 0.2025(8) 0.1471(6) 0.0420(19) Uani 0.987(3) d P A 1
N32 N -0.2961(10) 0.1827(9) 0.1790(6) 0.045(2) Uani 0.987(3) d P A 1
C31 C -0.1120(17) 0.3198(14) 0.0059(9) 0.065(4) Uani 0.987(3) d P A 1
C32 C -0.2193(14) 0.2813(11) 0.0655(8) 0.049(3) Uani 0.987(3) d P A 1
C33 C -0.3729(15) 0.3142(12) 0.0477(9) 0.057(3) Uani 0.987(3) d P A 1
C34 C -0.4183(14) 0.2499(13) 0.1208(10) 0.060(3) Uani 0.987(3) d P A 1
C35 C -0.5761(16) 0.2510(17) 0.1390(13) 0.085(5) Uani 0.987(3) d P A 1
B B -0.2809(16) 0.0899(12) 0.2676(9) 0.045(3) Uani 0.987(3) d P A 1
S1 S 0.0601(4) 0.2994(3) 0.2403(2) 0.0547(7) Uani 0.987(3) d P A 1
C41 C -0.1066(15) 0.4286(12) 0.2036(9) 0.055(3) Uani 0.987(3) d P A 1
C42 C -0.2468(16) 0.4355(13) 0.2370(11) 0.066(3) Uani 0.987(3) d P A 1
C43 C -0.375(2) 0.5434(17) 0.2086(15) 0.089(5) Uani 0.987(3) d P A 1
C44 C -0.361(2) 0.6379(16) 0.1516(14) 0.088(6) Uani 0.987(3) d P A 1
C45 C -0.225(2) 0.6337(13) 0.1196(14) 0.087(5) Uani 0.987(3) d P A 1
C46 C -0.0920(19) 0.5207(13) 0.1462(11) 0.072(4) Uani 0.987(3) d P A 1
C1 C 0.2323(14) 0.0434(13) 0.3061(9) 0.059(3) Uani 0.987(3) d P A 1
O1 O 0.3469(11) 0.0008(12) 0.3477(7) 0.086(4) Uani 0.987(3) d P A 1
N1 N 0.1618(11) 0.0692(9) 0.1316(6) 0.048(2) Uani 0.987(3) d P A 1
C2 C 0.2772(15) 0.0152(12) 0.0754(9) 0.055(3) Uani 0.987(3) d P A 1
O2 O 0.4047(11) -0.0359(12) 0.1058(8) 0.088(4) Uani 0.987(3) d P A 1
C3 C 0.235(2) 0.0222(19) -0.0239(11) 0.095(6) Uani 0.987(3) d P A 1
W' W -0.368(5) 0.116(4) 0.229(3) 0.056(16) Uiso 0.013(3) d P A 2
CH1 C 0.436(7) 0.499(7) 0.459(4) 0.18(3) Uiso 0.50 d PD . .
CH2 C 0.318(5) 0.489(6) 0.522(4) 0.16(2) Uiso 0.50 d PD . .
CH3 C 0.192(3) 0.487(5) 0.466(3) 0.26(2) Uiso 0.50 d PD . .
CH4 C 0.070(3) 0.485(8) 0.528(3) 0.38(4) Uiso 0.50 d PD . .
CH5 C -0.070(3) 0.515(8) 0.472(3) 0.38(4) Uiso 0.50 d PD . .
CH6 C -0.192(3) 0.513(5) 0.534(3) 0.26(2) Uiso 0.50 d PD . .

loop_
_atom_site_aniso_label
_atom_site_aniso_U_11
_atom_site_aniso_U_22
_atom_site_aniso_U_33
_atom_site_aniso_U_23
_atom_site_aniso_U_13
_atom_site_aniso_U_12
W 0.0380(3) 0.0486(3) 0.0325(2) -0.00696(17) 0.00326(16) -0.01490(19)
N11 0.049(5) 0.050(5) 0.031(4) -0.007(4) 0.004(4) -0.017(4)
N12 0.049(5) 0.044(5) 0.033(4) -0.006(4) 0.008(4) -0.015(4)
C11 0.073(9) 0.070(9) 0.066(9) -0.027(7) -0.010(7) -0.026(7)
C12 0.074(8) 0.050(6) 0.035(6) -0.009(5) 0.002(5) -0.023(6)
C13 0.080(9) 0.063(8) 0.041(7) -0.011(6) 0.015(6) -0.024(7)
C14 0.081(9) 0.046(7) 0.052(7) -0.011(5) 0.023(7) -0.024(6)
C15 0.062(9) 0.100(12) 0.068(9) -0.027(9) 0.034(7) -0.024(8)
N21 0.037(5) 0.054(5) 0.037(5) -0.016(4) 0.007(4) -0.014(4)
N22 0.041(5) 0.050(5) 0.034(4) -0.005(4) 0.000(4) -0.015(4)
C21 0.053(7) 0.058(8) 0.077(10) -0.010(7) 0.017(7) -0.008(6)
C22 0.049(6) 0.047(6) 0.043(6) -0.005(5) 0.003(5) -0.007(5)
C23 0.062(7) 0.049(7) 0.049(7) -0.009(5) 0.002(6) -0.020(6)
C24 0.059(7) 0.049(6) 0.037(6) -0.006(5) -0.003(5) -0.020(5)
C25 0.069(9) 0.074(9) 0.059(8) -0.006(7) 0.004(7) -0.038(7)
N31 0.042(5) 0.043(5) 0.040(5) -0.007(4) 0.001(4) -0.016(4)
N32 0.044(5) 0.054(5) 0.035(5) -0.003(4) -0.002(4) -0.017(4)
C31 0.078(9) 0.078(9) 0.045(7) 0.002(6) 0.005(6) -0.041(8)
C32 0.060(7) 0.050(6) 0.035(6) -0.008(5) 0.002(5) -0.019(5)
C33 0.060(8) 0.058(7) 0.048(7) 0.003(6) -0.006(6) -0.022(6)
C34 0.041(6) 0.068(8) 0.060(8) -0.008(6) -0.007(5) -0.010(6)
C35 0.044(7) 0.109(13) 0.088(11) 0.022(10) -0.006(7) -0.028(8)
B 0.044(7) 0.050(7) 0.041(6) -0.008(5) 0.003(6) -0.020(6)
S1 0.0526(17) 0.0619(19) 0.0555(18) -0.0112(14) 0.0030(14) -0.0280(15)
C41 0.057(7) 0.057(7) 0.054(7) -0.021(6) 0.001(6) -0.019(6)
C42 0.060(8) 0.065(8) 0.067(9) -0.014(7) 0.009(7) -0.019(7)
C43 0.072(10) 0.079(11) 0.114(15) -0.051(11) 0.001(10) -0.012(9)
C44 0.100(14) 0.062(10) 0.092(13) -0.030(9) -0.027(11) -0.013(9)
C45 0.117(15) 0.037(7) 0.097(13) -0.007(7) -0.016(11) -0.020(8)
C46 0.090(11) 0.055(8) 0.067(9) 0.006(7) -0.004(8) -0.030(8)
C1 0.044(7) 0.078(9) 0.054(7) -0.011(6) 0.005(6) -0.023(6)
O1 0.050(6) 0.132(10) 0.057(6) -0.003(6) -0.013(5) -0.019(6)
N1 0.045(5) 0.064(6) 0.033(5) -0.006(4) 0.003(4) -0.020(5)
C2 0.055(7) 0.063(8) 0.045(7) -0.009(6) 0.011(5) -0.021(6)
O2 0.046(6) 0.117(10) 0.079(7) -0.012(7) 0.014(5) -0.012(6)
C3 0.120(15) 0.113(15) 0.047(8) -0.027(9) 0.015(9) -0.035(12)

loop_
_atom_type_symbol
_atom_type_description
_atom_type_scat_dispersion_real
_atom_type_scat_dispersion_imag
_atom_type_scat_source
C C 0.0033 0.0016 'International Tables Vol C Tables 4.2.6.8 and 6.1.1.4'
H H 0.0000 0.0000 'International Tables Vol C Tables 4.2.6.8 and 6.1.1.4'
B B 0.0013 0.0007 'International Tables Vol C Tables 4.2.6.8 and 6.1.1.4'
N N 0.0061 0.0033 'International Tables Vol C Tables 4.2.6.8 and 6.1.1.4'
O O 0.0106 0.0060 'International Tables Vol C Tables 4.2.6.8 and 6.1.1.4'
S S 0.1246 0.1234 'International Tables Vol C Tables 4.2.6.8 and 6.1.1.4'
W W -0.8490 6.8722 'International Tables Vol C Tables 4.2.6.8 and 6.1.1.4'

loop_
_geom_angle_atom_site_label_1
_geom_angle_atom_site_label_2
_geom_angle_atom_site_label_3
_geom_angle
_geom_angle_site_symmetry_1
_geom_angle_site_symmetry_3
_geom_angle_publ_flag
N1 W C1 85.3(5) . . ?
N1 W N31 100.3(4) . . ?
C1 W N31 174.3(5) . . ?
N1 W N21 93.4(4) . . ?
C1 W N21 97.5(5) . . ?
N31 W N21 83.3(3) . . ?
N1 W N11 167.3(4) . . ?
C1 W N11 88.5(4) . . ?
N31 W N11 86.3(3) . . ?
N21 W N11 76.4(3) . . ?
N1 W S1 103.1(3) . . ?
C1 W S1 84.2(4) . . ?
N31 W S1 93.4(3) . . ?
N21 W S1 163.4(2) . . ?
N11 W S1 87.2(3) . . ?
C12 N11 N12 106.6(9) . . ?
C12 N11 W 134.4(8) . . ?
N12 N11 W 118.3(6) . . ?
C14 N12 N11 111.0(10) . . ?
C14 N12 B 128.9(11) . . ?
N11 N12 B 119.3(9) . . ?
N11 C12 C13 109.3(12) . . ?
N11 C12 C11 124.2(12) . . ?
C13 C12 C11 126.5(12) . . ?
C12 C13 C14 105.5(11) . . ?
N12 C14 C13 107.4(12) . . ?
N12 C14 C15 123.2(13) . . ?
C13 C14 C15 128.7(12) . . ?
C22 N21 N22 106.7(9) . . ?
C22 N21 W 132.3(8) . . ?
N22 N21 W 120.9(7) . . ?
C24 N22 N21 111.1(9) . . ?
C24 N22 B 128.3(10) . . ?
N21 N22 B 120.3(9) . . ?
N21 C22 C23 108.0(10) . . ?
N21 C22 C21 124.3(12) . . ?
C23 C22 C21 127.7(12) . . ?
C24 C23 C22 107.9(11) . . ?
N22 C24 C23 106.2(11) . . ?
N22 C24 C25 124.7(11) . . ?
C23 C24 C25 129.1(12) . . ?
N32 N31 C32 107.5(9) . . ?
N32 N31 W 121.2(7) . . ?
C32 N31 W 131.3(8) . . ?
N31 N32 C34 109.9(10) . . ?
N31 N32 B 120.5(9) . . ?
C34 N32 B 129.5(11) . . ?
N31 C32 C33 108.9(11) . . ?
N31 C32 C31 123.0(11) . . ?
C33 C32 C31 128.0(11) . . ?
C34 C33 C32 105.8(11) . . ?
N32 C34 C33 107.8(11) . . ?
N32 C34 C35 123.0(13) . . ?
C33 C34 C35 129.2(12) . . ?
N22 B N32 110.1(9) . . ?
N22 B N12 107.8(10) . . ?
N32 B N12 108.4(9) . . ?
C41 S1 W 115.0(4) . . ?
C46 C41 C42 121.6(14) . . ?
C46 C41 S1 117.6(11) . . ?
C42 C41 S1 120.7(11) . . ?
C41 C42 C43 118.2(15) . . ?
C44 C43 C42 120.5(17) . . ?
C45 C44 C43 122.2(16) . . ?
C44 C45 C46 117.6(16) . . ?
C41 C46 C45 119.8(16) . . ?
O1 C1 W 175.3(12) . . ?
C2 N1 W 167.0(9) . . ?
O2 C2 N1 121.8(12) . . ?
O2 C2 C3 121.1(14) . . ?
N1 C2 C3 117.1(13) . . ?
CH1 CH2 CH3 110(4) . . ?
CH2 CH3 CH4 110(4) . . ?
CH5 CH4 CH3 110(4) . . ?
CH4 CH5 CH6 110(4) . . ?

loop_
_geom_bond_atom_site_label_1
_geom_bond_atom_site_label_2
_geom_bond_distance
_geom_bond_site_symmetry_2
_geom_bond_publ_flag
W N1 1.778(9) . ?
W C1 1.991(13) . ?
W N31 2.177(9) . ?
W N21 2.189(10) . ?
W N11 2.290(9) . ?
W S1 2.381(3) . ?
N11 C12 1.349(14) . ?
N11 N12 1.356(13) . ?
N12 C14 1.321(15) . ?
N12 B 1.558(16) . ?
C11 C12 1.505(19) . ?
C12 C13 1.383(19) . ?
C13 C14 1.40(2) . ?
C14 C15 1.52(2) . ?
N21 C22 1.359(15) . ?
N21 N22 1.363(12) . ?
N22 C24 1.353(15) . ?
N22 B 1.511(16) . ?
C21 C22 1.479(18) . ?
C22 C23 1.398(18) . ?
C23 C24 1.376(17) . ?
C24 C25 1.488(18) . ?
N31 N32 1.347(13) . ?
N31 C32 1.358(14) . ?
N32 C34 1.352(15) . ?
N32 B 1.543(16) . ?
C31 C32 1.507(18) . ?
C32 C33 1.391(18) . ?
C33 C34 1.390(19) . ?
C34 C35 1.537(19) . ?
S1 C41 1.783(14) . ?
C41 C46 1.349(19) . ?
C41 C42 1.408(19) . ?
C42 C43 1.43(2) . ?
C43 C44 1.37(3) . ?
C44 C45 1.37(3) . ?
C45 C46 1.48(2) . ?
C1 O1 1.151(16) . ?
N1 C2 1.389(15) . ?
C2 O2 1.194(16) . ?
C2 C3 1.48(2) . ?
CH1 CH2 1.48(4) . ?
CH2 CH3 1.48(4) . ?
CH3 CH4 1.48(4) . ?
CH4 CH5 1.48(4) . ?
CH5 CH6 1.48(4) . ?

loop_
_geom_torsion_atom_site_label_1
_geom_torsion_atom_site_label_2
_geom_torsion_atom_site_label_3
_geom_torsion_atom_site_label_4
_geom_torsion
_geom_torsion_site_symmetry_1
_geom_torsion_site_symmetry_2
_geom_torsion_site_symmetry_3
_geom_torsion_site_symmetry_4
_geom_torsion_publ_flag
N1 W N11 C12 98(2) . . . . ?
C1 W N11 C12 37.8(12) . . . . ?
N31 W N11 C12 -140.1(11) . . . . ?
N21 W N11 C12 135.9(12) . . . . ?
S1 W N11 C12 -46.4(11) . . . . ?
N1 W N11 N12 -92.9(18) . . . . ?
C1 W N11 N12 -153.5(9) . . . . ?
N31 W N11 N12 28.6(8) . . . . ?
N21 W N11 N12 -55.4(8) . . . . ?
S1 W N11 N12 122.3(7) . . . . ?
C12 N11 N12 C14 -2.3(13) . . . . ?
W N11 N12 C14 -173.9(8) . . . . ?
C12 N11 N12 B -173.1(10) . . . . ?
W N11 N12 B 15.3(12) . . . . ?
N12 N11 C12 C13 -0.3(14) . . . . ?
W N11 C12 C13 169.3(9) . . . . ?
N12 N11 C12 C11 179.2(12) . . . . ?
W N11 C12 C11 -11.2(19) . . . . ?
N11 C12 C13 C14 2.6(15) . . . . ?
C11 C12 C13 C14 -176.9(13) . . . . ?
N11 N12 C14 C13 3.9(14) . . . . ?
B N12 C14 C13 173.6(11) . . . . ?
N11 N12 C14 C15 175.2(12) . . . . ?
B N12 C14 C15 -15(2) . . . . ?
C12 C13 C14 N12 -3.9(15) . . . . ?
C12 C13 C14 C15 -174.6(14) . . . . ?
N1 W N21 C22 39.8(10) . . . . ?
C1 W N21 C22 -45.9(11) . . . . ?
N31 W N21 C22 139.7(10) . . . . ?
N11 W N21 C22 -132.5(10) . . . . ?
S1 W N21 C22 -140.8(9) . . . . ?
N1 W N21 N22 -137.5(8) . . . . ?
C1 W N21 N22 136.8(8) . . . . ?
N31 W N21 N22 -37.5(7) . . . . ?
N11 W N21 N22 50.2(7) . . . . ?
S1 W N21 N22 41.9(14) . . . . ?
C22 N21 N22 C24 2.5(12) . . . . ?
W N21 N22 C24 -179.6(7) . . . . ?
C22 N21 N22 B 177.2(10) . . . . ?
W N21 N22 B -4.9(12) . . . . ?
N22 N21 C22 C23 -1.7(12) . . . . ?
W N21 C22 C23 -179.3(8) . . . . ?
N22 N21 C22 C21 -179.9(12) . . . . ?
W N21 C22 C21 2.6(18) . . . . ?
N21 C22 C23 C24 0.3(14) . . . . ?
C21 C22 C23 C24 178.4(13) . . . . ?
N21 N22 C24 C23 -2.3(12) . . . . ?
B N22 C24 C23 -176.4(11) . . . . ?
N21 N22 C24 C25 177.7(11) . . . . ?
B N22 C24 C25 3.6(18) . . . . ?
C22 C23 C24 N22 1.2(13) . . . . ?
C22 C23 C24 C25 -178.8(12) . . . . ?
N1 W N31 N32 134.7(8) . . . . ?
C1 W N31 N32 -56(5) . . . . ?
N21 W N31 N32 42.4(8) . . . . ?
N11 W N31 N32 -34.3(8) . . . . ?
S1 W N31 N32 -121.3(8) . . . . ?
N1 W N31 C32 -46.0(11) . . . . ?
C1 W N31 C32 123(5) . . . . ?
N21 W N31 C32 -138.3(10) . . . . ?
N11 W N31 C32 145.0(10) . . . . ?
S1 W N31 C32 58.0(10) . . . . ?
C32 N31 N32 C34 -1.8(13) . . . . ?
W N31 N32 C34 177.7(8) . . . . ?
C32 N31 N32 B 175.6(10) . . . . ?
W N31 N32 B -4.9(13) . . . . ?
N32 N31 C32 C33 1.9(13) . . . . ?
W N31 C32 C33 -177.4(8) . . . . ?
N32 N31 C32 C31 -176.4(11) . . . . ?
W N31 C32 C31 4.3(17) . . . . ?
N31 C32 C33 C34 -1.4(15) . . . . ?
C31 C32 C33 C34 176.8(13) . . . . ?
N31 N32 C34 C33 0.9(15) . . . . ?
B N32 C34 C33 -176.2(12) . . . . ?
N31 N32 C34 C35 -178.0(14) . . . . ?
B N32 C34 C35 5(2) . . . . ?
C32 C33 C34 N32 0.3(16) . . . . ?
C32 C33 C34 C35 179.1(16) . . . . ?
C24 N22 B N32 -126.7(11) . . . . ?
N21 N22 B N32 59.7(13) . . . . ?
C24 N22 B N12 115.2(12) . . . . ?
N21 N22 B N12 -58.4(12) . . . . ?
N31 N32 B N22 -54.3(14) . . . . ?
C34 N32 B N22 122.6(13) . . . . ?
N31 N32 B N12 63.4(13) . . . . ?
C34 N32 B N12 -119.7(13) . . . . ?
C14 N12 B N22 -118.4(13) . . . . ?
N11 N12 B N22 50.5(13) . . . . ?
C14 N12 B N32 122.4(12) . . . . ?
N11 N12 B N32 -68.7(13) . . . . ?
N1 W S1 C41 110.0(6) . . . . ?
C1 W S1 C41 -166.2(6) . . . . ?
N31 W S1 C41 8.6(6) . . . . ?
N21 W S1 C41 -69.4(10) . . . . ?
N11 W S1 C41 -77.5(6) . . . . ?
W S1 C41 C46 -131.7(11) . . . . ?
W S1 C41 C42 51.0(12) . . . . ?
C46 C41 C42 C43 0(2) . . . . ?
S1 C41 C42 C43 177.0(12) . . . . ?
C41 C42 C43 C44 -1(2) . . . . ?
C42 C43 C44 C45 0(3) . . . . ?
C43 C44 C45 C46 2(3) . . . . ?
C42 C41 C46 C45 2(2) . . . . ?
S1 C41 C46 C45 -175.2(12) . . . . ?
C44 C45 C46 C41 -3(2) . . . . ?
N1 W C1 O1 10(17) . . . . ?
N31 W C1 O1 -159(14) . . . . ?
N21 W C1 O1 102(17) . . . . ?
N11 W C1 O1 179(100) . . . . ?
S1 W C1 O1 -94(17) . . . . ?
C1 W N1 C2 21(4) . . . . ?
N31 W N1 C2 -160(4) . . . . ?
N21 W N1 C2 -77(4) . . . . ?
N11 W N1 C2 -40(5) . . . . ?
S1 W N1 C2 104(4) . . . . ?
W N1 C2 O2 -22(5) . . . . ?
W N1 C2 C3 158(4) . . . . ?
CH1 CH2 CH3 CH4 -176(6) . . . . ?
CH2 CH3 CH4 CH5 165(8) . . . . ?
CH3 CH4 CH5 CH6 180.000(7) . . . . ?
